data_2006709
loop_
_publ_author_name
'Jayanta Kumar Ray'
'Bidhan Chandra Roy'
'Kandasamy Chinnakali'
'Ibrahim Abdul Razak'
'Hoong-Kun Fun'

_publ_section_title
;
 1-(<i>p</i>-Chlorophenyl)-5-oxo-3-(2-thienyl)pyrrolidine-2-carboxylic
 Acid
;
_journal_issue 11
_journal_name_full 'Acta Crystallographica Section C'
_journal_page_first 1622
_journal_page_last 1624
_journal_paper_doi 10.1107/S0108270197009396
_journal_volume 53
_journal_year 1997
_chemical_formula_sum 'C15 H12 Cl N O3 S'
_chemical_formula_weight 321.77
_chemical_name_systematic
;
1-(p-Chlorophenyl)-4(2-thienyl)pyrrolidin-2-one-5-carboxylic acid
;
_space_group_IT_number 33
_symmetry_cell_setting orthorhombic
_symmetry_space_group_name_Hall 'P 2c -2n'
_symmetry_space_group_name_H-M 'P n a 21'
_audit_creation_method SHELXL
_cell_angle_alpha 90.00
_cell_angle_beta 90.00
_cell_angle_gamma 90.00
_cell_formula_units_Z 4
_cell_length_a 10.7580(10)
_cell_length_b 23.899(2)
_cell_length_c 5.9000(10)
_cell_measurement_reflns_used 39
_cell_measurement_temperature 293(2)
_cell_measurement_theta_max 12.49
_cell_measurement_theta_min 5.41
_cell_volume 1516.9(3)
_diffrn_ambient_temperature 293(2)
_diffrn_measurement_device 'Siemens P4 diffractometer'
_diffrn_measurement_method '\q/2\q scans'
_diffrn_radiation_monochromator graphite
_diffrn_radiation_source 'fine-focus sealed tube'
_diffrn_radiation_type MoK\a
_diffrn_radiation_wavelength 0.71073
_diffrn_reflns_av_R_equivalents 0.0268
_diffrn_reflns_av_sigmaI/netI 0.0724
_diffrn_reflns_limit_h_max 13
_diffrn_reflns_limit_h_min -1
_diffrn_reflns_limit_k_max 31
_diffrn_reflns_limit_k_min -1
_diffrn_reflns_limit_l_max 7
_diffrn_reflns_limit_l_min -1
_diffrn_reflns_number 2574
_diffrn_reflns_theta_max 27.49
_diffrn_reflns_theta_min 1.70
_diffrn_standards_decay_% <3
_diffrn_standards_interval_count 97
_diffrn_standards_number 3
_exptl_absorpt_coefficient_mu 0.397
_exptl_absorpt_correction_type none
_exptl_crystal_colour colourless
_exptl_crystal_density_diffrn 1.409
_exptl_crystal_density_meas ?
_exptl_crystal_description Rectangular
_exptl_crystal_F_000 664
_exptl_crystal_size_max 0.48
_exptl_crystal_size_mid 0.28
_exptl_crystal_size_min 0.16
_refine_diff_density_max 0.14
_refine_diff_density_min -0.18
_refine_ls_abs_structure_details 'Flack (1983)'
_refine_ls_abs_structure_Flack 0.03(12)
_refine_ls_extinction_method none
_refine_ls_goodness_of_fit_all 0.816
_refine_ls_goodness_of_fit_obs 1.021
_refine_ls_hydrogen_treatment refall
_refine_ls_matrix_type full
_refine_ls_number_parameters 235
_refine_ls_number_reflns 2235
_refine_ls_number_restraints 1
_refine_ls_restrained_S_all 0.815
_refine_ls_restrained_S_obs 1.021
_refine_ls_R_factor_all 0.0850
_refine_ls_R_factor_obs .0384
_refine_ls_shift/esd_max 0.000
_refine_ls_shift/esd_mean 0.000
_refine_ls_structure_factor_coef Fsqd
_refine_ls_weighting_details 'w = 1/[\s^2^(Fo^2^)+(0.0293P)^2^] where P=(Fo^2^+2Fc^2^)/3'
_refine_ls_weighting_scheme calc
_refine_ls_wR_factor_all 0.0817
_refine_ls_wR_factor_obs .0714
_reflns_number_observed 1206
_reflns_number_total 2235
_reflns_observed_criterion >2sigma(I)
_cod_data_source_file mu1332.cif
_cod_data_source_block I
_cod_depositor_comments
;
The following automatic conversions were performed:
'_symmetry_cell_setting' value 'Orthorhombic' changed to 'orthorhombic'
according to '/home/saulius/struct/CIF-dictionaries/cif_core.dic'
dictionary named 'cif_core.dic' version 2.4.1 from 2010-06-29.

Automatic conversion script
Id: cif_fix_enum 1527 2010-12-29 10:47:43Z saulius 

The following automatic conversions were performed:

'_exptl_crystal_density_meas' value 'not measured' was changed to '?'
- the value is perceived as not measured.

Automatic conversion script
Id: cif_fix_values 3008 2015-01-20 13:52:24Z robertas 

The following automatic conversions were performed:

'_refine_ls_weighting_scheme' value 'calc w =
1/[\s^2^(Fo^2^)+(0.0293P)^2^] where P=(Fo^2^+2Fc^2^)/3' was changed
to 'calc'. New tag '_refine_ls_weighting_details' was created. The
value of the new tag was set to 'w = 1/[\s^2^(Fo^2^)+(0.0293P)^2^]
where P=(Fo^2^+2Fc^2^)/3'.

Automatic conversion script
Id: cif_fix_values 3143 2015-03-26 13:38:13Z robertas 
;
_cod_database_code 2006709

loop_
_symmetry_equiv_pos_as_xyz
'x, y, z'
'-x, -y, z+1/2'
'x+1/2, -y+1/2, z'
'-x+1/2, y+1/2, z+1/2'

loop_
_atom_site_aniso_label
_atom_site_aniso_U_11
_atom_site_aniso_U_22
_atom_site_aniso_U_33
_atom_site_aniso_U_12
_atom_site_aniso_U_13
_atom_site_aniso_U_23
Cl .0903(8) .0487(5) .1060(11) -.0004(6) .0001(10) -.0084(8)
C15 .080(2) .072(2) .064(2) -.0179(12) .009(2) -.0092(14)
S' .080(2) .072(2) .064(2) -.0179(12) .009(2) -.0092(14)
O1 .0371(13) .080(2) .0317(15) -.0052(13) .0123(15) -.014(2)
O2 .0232(11) .107(2) .047(2) -.0133(13) .0049(15) -.017(2)
O3 .0296(15) .119(3) .033(2) -.004(2) .0116(15) -.013(2)
N .0290(14) .050(2) .024(2) -.0016(14) .0074(15) -.002(2)
C1 .058(3) .050(2) .042(3) -.001(2) -.012(2) -.009(2)
C2 .061(3) .061(3) .053(3) .007(2) -.009(3) .000(3)
C3 .043(2) .051(2) .061(3) .007(2) .002(2) -.014(3)
C4 .059(3) .055(3) .056(3) -.006(2) -.003(3) -.016(3)
C5 .046(2) .064(3) .034(2) .006(2) -.004(2) -.006(2)
C6 .025(2) .050(2) .034(2) -.002(2) .007(2) -.008(2)
C7 .026(2) .065(2) .026(2) -.004(2) .002(2) -.002(2)
C8 .035(2) .067(3) .028(2) -.007(2) .003(2) .005(2)
C9 .032(2) .055(2) .031(2) -.001(2) .005(2) .009(2)
C10 .0224(15) .048(2) .024(2) -.0003(14) .001(2) .002(2)
C11 .026(2) .052(2) .029(2) .003(2) .007(2) .001(2)
C12 .053(2) .047(2) .041(2) -.002(2) .013(2) .005(2)
C13 .098(4) .069(3) .061(4) -.023(4) -.004(4) -.004(3)
C14 .109(5) .057(3) .100(5) .004(4) .020(4) -.025(3)
S .0805(13) .0712(11) .112(2) .0091(9) .0120(13) -.0304(13)
C15' .0805(13) .0712(11) .112(2) .0091(9) .0120(13) -.0304(13)

loop_
_atom_site_label
_atom_site_fract_x
_atom_site_fract_y
_atom_site_fract_z
_atom_site_U_iso_or_equiv
_atom_site_thermal_displace_type
_atom_site_calc_flag
_atom_site_refinement_flags
_atom_site_occupancy
_atom_site_disorder_group
_atom_site_type_symbol
Cl .86503(11) .48995(4) .5241(3) .0817(4) Uani d . 1 . Cl
C15 1.0873(2) .88866(9) .6179(5) .0723(10) Uani d P .629(5) . C
S' 1.0873(2) .88866(9) .6179(5) .0723(10) Uani d P .371(5) . S
H15A 1.1643(2) .86986(10) .5868(5) .080 Uiso d PR .629(5) . H
O1 1.0486(2) .72505(10) .0106(5) .0497(7) Uani d . 1 . O
O2 .6896(2) .74738(11) .5086(5) .0589(7) Uani d . 1 . O
O3 .7749(2) .77510(14) .8291(5) .0605(9) Uani d . 1 . O
N .9303(2) .73121(12) .3319(5) .0343(7) Uani d . 1 . N
C1 .9534(4) .6508(2) .5775(8) .0499(11) Uani d . 1 . C
C2 .9395(4) .5940(2) .6236(10) .0581(12) Uani d . 1 . C
C3 .8881(4) .5604(2) .4604(8) .0517(12) Uani d . 1 . C
C4 .8530(4) .5811(2) .2550(8) .0567(12) Uani d . 1 . C
C5 .8671(4) .6375(2) .2100(8) .0480(10) Uani d . 1 . C
C6 .9188(3) .6724(2) .3723(7) .0365(9) Uani d . 1 . C
C7 .9992(3) .7532(2) .1591(7) .0392(9) Uani d . 1 . C
C8 1.0045(4) .8152(2) .1878(8) .0434(10) Uani d . 1 . C
C9 .9141(3) .8284(2) .3814(6) .0394(9) Uani d . 1 . C
C10 .9046(3) .77199(13) .5105(6) .0314(7) Uani d . 1 . C
C11 .7765(3) .76291(14) .6123(7) .0353(8) Uani d . 1 . C
C12 .9493(3) .87669(13) .5314(8) .0470(10) Uani d . 1 . C
C13 1.0592(6) .9391(2) .7667(10) .076(2) Uani d . 1 . C
C14 .9428(6) .9552(2) .7832(11) .089(2) Uani d . 1 . C
S .8438(2) .91915(7) .6372(4) .0878(9) Uani d P .629(5) . S
C15' .8438(2) .91915(7) .6372(4) .0878(9) Uani d P .371(5) . C
H15B .755(3) .9216(13) .621(7) .080 Uiso d PR .371(5) . H
H1 .990(3) .6718(13) .681(7) .041(11) Uiso d . 1 . H
H2 .965(4) .5818(14) .773(8) .060(14) Uiso d . 1 . H
H4 .812(4) .5561(15) .123(8) .079(13) Uiso d . 1 . H
H5 .840(3) .6542(11) .083(6) .024(9) Uiso d . 1 . H
H8A 1.096(4) .8214(15) .228(8) .069(13) Uiso d . 1 . H
H8B .979(3) .8328(13) .055(8) .049(11) Uiso d . 1 . H
H9 .825(3) .8356(13) .318(7) .046(10) Uiso d . 1 . H
H10 .964(3) .7691(12) .636(6) .034(9) Uiso d . 1 . H
H13 1.126(5) .958(2) .850(11) .12(2) Uiso d . 1 . H
H14 .918(5) .986(2) .877(11) .12(2) Uiso d . 1 . H
H3O .707(4) .777(2) .892(10) .103(19) Uiso d . 1 . H

loop_
_atom_type_symbol
_atom_type_description
_atom_type_scat_dispersion_real
_atom_type_scat_dispersion_imag
_atom_type_scat_source
C C 0.0033 0.0016 'International Tables Vol C Tables 4.2.6.8 and 6.1.1.4'
H H 0.0000 0.0000 'International Tables Vol C Tables 4.2.6.8 and 6.1.1.4'
N N 0.0061 0.0033 'International Tables Vol C Tables 4.2.6.8 and 6.1.1.4'
O O 0.0106 0.0060 'International Tables Vol C Tables 4.2.6.8 and 6.1.1.4'
S S 0.1246 0.1234 'International Tables Vol C Tables 4.2.6.8 and 6.1.1.4'
Cl Cl 0.1484 0.1585 'International Tables Vol C Tables 4.2.6.8 and 6.1.1.4'

loop_
_geom_angle_atom_site_label_1
_geom_angle_atom_site_label_2
_geom_angle_atom_site_label_3
_geom_angle
_geom_angle_publ_flag
C13 C15 C12 98.2(3) yes
C13 S' C12 98.2(3) ?
C7 N C6 123.3(3) yes
C7 N C10 112.6(3) yes
C6 N C10 121.2(3) yes
C6 C1 C2 120.7(4) ?
C3 C2 C1 118.5(5) ?
C4 C3 C2 121.5(4) ?
C4 C3 Cl 120.2(4) ?
C2 C3 Cl 118.2(4) ?
C3 C4 C5 119.7(4) ?
C4 C5 C6 119.8(4) ?
C1 C6 C5 119.7(4) ?
C1 C6 N 119.6(4) yes
C5 C6 N 120.7(4) yes
O1 C7 N 123.9(3) yes
O1 C7 C8 127.5(4) yes
N C7 C8 108.6(3) yes
C7 C8 C9 105.3(3) yes
C12 C9 C8 115.9(3) yes
C12 C9 C10 113.2(3) yes
C8 C9 C10 103.2(3) yes
N C10 C11 111.2(3) yes
N C10 C9 102.3(3) yes
C11 C10 C9 112.2(3) yes
O2 C11 O3 124.5(3) yes
O2 C11 C10 124.0(3) yes
O3 C11 C10 111.5(3) yes
C9 C12 C15 124.1(3) yes
C9 C12 S' 124.1(3) ?
C15 C12 S' 0.0(2) ?
C9 C12 C15' 121.6(3) ?
C15 C12 C15' 114.2(3) ?
S' C12 C15' 114.2(3) ?
C9 C12 S 121.6(3) yes
C15 C12 S 114.2(3) yes
S' C12 S 114.2(3) ?
C15' C12 S 0.0(2) ?
C14 C13 C15 117.6(5) yes
C14 C13 S' 117.6(5) ?
C15 C13 S' 0.0(3) ?
C13 C14 C15' 115.6(5) ?
C13 C14 S 115.6(5) yes
C15' C14 S 0.0(2) ?
C14 S C12 94.4(3) yes
C14 C15' C12 94.4(3) ?

loop_
_geom_bond_atom_site_label_1
_geom_bond_atom_site_label_2
_geom_bond_site_symmetry_2
_geom_bond_distance
_geom_bond_publ_flag
Cl C3 . 1.743(4) ?
C15 C13 . 1.522(6) yes
C15 C12 . 1.596(4) yes
S' C13 . 1.522(6) ?
S' C12 . 1.596(4) ?
O1 C7 . 1.226(4) yes
O2 C11 . 1.177(4) yes
O3 C11 . 1.312(5) yes
N C7 . 1.366(5) yes
N C6 . 1.432(4) yes
N C10 . 1.462(5) yes
C1 C6 . 1.367(6) ?
C1 C2 . 1.392(6) ?
C2 C3 . 1.371(6) ?
C3 C4 . 1.363(6) ?
C4 C5 . 1.382(6) ?
C5 C6 . 1.385(6) ?
C7 C8 . 1.493(5) yes
C8 C9 . 1.533(5) yes
C9 C12 . 1.503(5) yes
C9 C10 . 1.552(5) yes
C10 C11 . 1.519(4) yes
C12 C15' . 1.645(4) ?
C12 S . 1.645(4) yes
C13 C14 . 1.313(7) yes
C14 C15' . 1.618(6) ?
C14 S . 1.618(6) yes
